data_4338223
loop_
_publ_author_name
'K\"onig, Sonja N'
'Sch\"adle, Christoph'
'Maichle-M\"ossmer, C\"acilia'
'Anwander, Reiner'

_publ_section_title
;
 Silylamide Complexes of Chromium(II), Manganese(II), and Cobalt(II)
 Bearing the Ligands N(SiHMe2)2 and N(SiPhMe2)2.
;
_journal_issue 9
_journal_name_full 'Inorganic chemistry'
_journal_page_first 4585
_journal_page_last 4597
_journal_paper_doi 10.1021/ic5002682
_journal_volume 53
_journal_year 2014
_chemical_formula_sum 'C32 H44 Mn N2 Si4'
_chemical_formula_weight 623.99
_chemical_name_systematic
; 
 ? 
;
_space_group_IT_number 14
_symmetry_cell_setting monoclinic
_symmetry_space_group_name_Hall '-P 2ybc'
_symmetry_space_group_name_H-M 'P 1 21/c 1'
_atom_sites_solution_hydrogens geom
_atom_sites_solution_primary direct
_atom_sites_solution_secondary difmap
_audit_creation_method SHELXL-97
_cell_angle_alpha 90.00
_cell_angle_beta 100.335(4)
_cell_angle_gamma 90.00
_cell_formula_units_Z 8
_cell_length_a 22.8192(17)
_cell_length_b 13.3064(10)
_cell_length_c 23.4976(17)
_cell_measurement_reflns_used 9214
_cell_measurement_temperature 153(2)
_cell_measurement_theta_max 55.50
_cell_measurement_theta_min 4.66
_cell_volume 7019.1(9)
_computing_cell_refinement SAINT
_computing_data_collection COSMO
_computing_data_reduction SAINT
_computing_structure_refinement 'SHELXL-97 (Sheldrick, 1997)'
_computing_structure_solution 'SHELXS-97 (Sheldrick, 1990)'
_diffrn_ambient_temperature 153(2)
_diffrn_measured_fraction_theta_full 1.000
_diffrn_measured_fraction_theta_max 1.000
_diffrn_measurement_device_type 'APEX II'
_diffrn_measurement_method omega/phi
_diffrn_radiation_monochromator triumph
_diffrn_radiation_source 'fine-focus sealed tube'
_diffrn_radiation_type MoK\a
_diffrn_radiation_wavelength 0.71073
_diffrn_reflns_av_R_equivalents 0.0733
_diffrn_reflns_av_sigmaI/netI 0.0390
_diffrn_reflns_limit_h_max 30
_diffrn_reflns_limit_h_min -30
_diffrn_reflns_limit_k_max 17
_diffrn_reflns_limit_k_min -17
_diffrn_reflns_limit_l_max 31
_diffrn_reflns_limit_l_min -31
_diffrn_reflns_number 171104
_diffrn_reflns_theta_full 28.28
_diffrn_reflns_theta_max 28.28
_diffrn_reflns_theta_min 1.76
_exptl_absorpt_coefficient_mu 0.535
_exptl_absorpt_correction_T_max 0.7465
_exptl_absorpt_correction_T_min 0.6751
_exptl_absorpt_correction_type numerical
_exptl_absorpt_process_details sadabs
_exptl_crystal_colour colourless
_exptl_crystal_density_diffrn 1.181
_exptl_crystal_density_method 'not measured'
_exptl_crystal_description plate
_exptl_crystal_F_000 2648
_exptl_crystal_size_max 0.22
_exptl_crystal_size_mid 0.12
_exptl_crystal_size_min 0.05
_refine_diff_density_max 0.641
_refine_diff_density_min -0.714
_refine_diff_density_rms 0.053
_refine_ls_extinction_method none
_refine_ls_goodness_of_fit_ref 1.015
_refine_ls_hydrogen_treatment constr
_refine_ls_matrix_type full
_refine_ls_number_parameters 703
_refine_ls_number_reflns 17427
_refine_ls_number_restraints 0
_refine_ls_restrained_S_all 1.015
_refine_ls_R_factor_all 0.0836
_refine_ls_R_factor_gt 0.0415
_refine_ls_shift/su_max 0.001
_refine_ls_shift/su_mean 0.000
_refine_ls_structure_factor_coef Fsqd
_refine_ls_weighting_details 'calc w=1/[\s^2^(Fo^2^)+(0.0425P)^2^+2.9949P] where P=(Fo^2^+2Fc^2^)/3'
_refine_ls_weighting_scheme calc
_refine_ls_wR_factor_gt 0.0872
_refine_ls_wR_factor_ref 0.1038
_reflns_number_gt 11578
_reflns_number_total 17427
_reflns_threshold_expression >2sigma(I)
_cod_data_source_file ic5002682_si_002.cif
_cod_data_source_block 8
_cod_depositor_comments 'Adding full bibliography for 4338216--4338226.cif.'
_cod_original_sg_symbol_H-M P21/c
_cod_database_code 4338223

loop_
_symmetry_equiv_pos_as_xyz
'x, y, z'
'-x, y+1/2, -z+1/2'
'-x, -y, -z'
'x, -y-1/2, z-1/2'

loop_
_atom_site_label
_atom_site_type_symbol
_atom_site_fract_x
_atom_site_fract_y
_atom_site_fract_z
_atom_site_U_iso_or_equiv
_atom_site_adp_type
_atom_site_occupancy
_atom_site_symmetry_multiplicity
_atom_site_calc_flag
_atom_site_refinement_flags
Mn1 Mn 0.368468(14) 0.21368(3) 0.131922(13) 0.03482(8) Uani 1 1 d .
Mn2 Mn 0.123421(15) 0.74857(3) 0.379934(12) 0.03653(9) Uani 1 1 d .
Si1 Si 0.39980(3) 0.32864(5) 0.02617(3) 0.04876(17) Uani 1 1 d .
Si2 Si 0.36827(3) 0.10817(5) 0.01117(2) 0.03492(14) Uani 1 1 d .
Si3 Si 0.41121(3) 0.17200(5) 0.26346(2) 0.03658(14) Uani 1 1 d .
Si4 Si 0.27792(2) 0.19806(4) 0.21672(2) 0.03098(13) Uani 1 1 d .
Si11 Si 0.09001(3) 0.77412(6) 0.24830(2) 0.04128(16) Uani 1 1 d .
Si12 Si 0.21654(3) 0.70512(4) 0.29712(2) 0.03239(13) Uani 1 1 d .
Si13 Si 0.12456(3) 0.86506(5) 0.49745(2) 0.03232(13) Uani 1 1 d .
Si14 Si 0.08343(3) 0.64630(5) 0.48359(2) 0.03662(14) Uani 1 1 d .
N1 N 0.38110(7) 0.21501(13) 0.05125(7) 0.0314(4) Uani 1 1 d .
N2 N 0.35121(7) 0.19516(12) 0.21070(6) 0.0287(3) Uani 1 1 d .
N11 N 0.14620(7) 0.74178(13) 0.30323(6) 0.0314(4) Uani 1 1 d .
N12 N 0.11027(7) 0.75552(13) 0.46017(6) 0.0290(4) Uani 1 1 d .
C1 C 0.47824(16) 0.3327(3) 0.01340(18) 0.0995(13) Uani 1 1 d .
H1A H 0.5053 0.3117 0.0486 0.149 Uiso 1 1 calc R
H1B H 0.4881 0.4014 0.0033 0.149 Uiso 1 1 calc R
H1C H 0.4825 0.2872 -0.0184 0.149 Uiso 1 1 calc R
C2 C 0.34895(18) 0.3689(2) -0.04101(11) 0.0854(11) Uani 1 1 d .
H2A H 0.3077 0.3671 -0.0347 0.128 Uiso 1 1 calc R
H2B H 0.3534 0.3234 -0.0727 0.128 Uiso 1 1 calc R
H2C H 0.3590 0.4375 -0.0510 0.128 Uiso 1 1 calc R
C3 C 0.39360(11) 0.42043(17) 0.08609(10) 0.0433(6) Uani 1 1 d .
C4 C 0.35150(12) 0.49718(18) 0.08165(12) 0.0574(7) Uani 1 1 d .
H4 H 0.3261 0.5084 0.0455 0.069 Uiso 1 1 calc R
C5 C 0.34561(14) 0.5576(2) 0.12826(14) 0.0706(9) Uani 1 1 d .
H5 H 0.3166 0.6095 0.1239 0.085 Uiso 1 1 calc R
C6 C 0.38201(15) 0.5423(2) 0.18100(13) 0.0694(9) Uani 1 1 d .
H6 H 0.3779 0.5829 0.2133 0.083 Uiso 1 1 calc R
C7 C 0.42438(14) 0.4674(2) 0.18644(12) 0.0664(8) Uani 1 1 d .
H7 H 0.4499 0.4566 0.2226 0.080 Uiso 1 1 calc R
C8 C 0.42982(11) 0.40839(19) 0.13987(11) 0.0521(6) Uani 1 1 d .
H8 H 0.4594 0.3574 0.1445 0.063 Uiso 1 1 calc R
C9 C 0.29564(13) 0.1119(2) -0.04036(11) 0.0651(8) Uani 1 1 d .
H9A H 0.2635 0.1271 -0.0191 0.098 Uiso 1 1 calc R
H9B H 0.2882 0.0465 -0.0595 0.098 Uiso 1 1 calc R
H9C H 0.2971 0.1640 -0.0695 0.098 Uiso 1 1 calc R
C10 C 0.42839(15) 0.0788(2) -0.03046(12) 0.0723(9) Uani 1 1 d .
H10A H 0.4318 0.1339 -0.0574 0.108 Uiso 1 1 calc R
H10B H 0.4187 0.0164 -0.0522 0.108 Uiso 1 1 calc R
H10C H 0.4663 0.0709 -0.0037 0.108 Uiso 1 1 calc R
C11 C 0.36395(9) -0.00018(15) 0.06194(8) 0.0295(4) Uani 1 1 d .
C12 C 0.40836(9) -0.07277(16) 0.07407(9) 0.0350(5) Uani 1 1 d .
H12 H 0.4426 -0.0677 0.0564 0.042 Uiso 1 1 calc R
C13 C 0.40387(11) -0.15233(17) 0.11127(9) 0.0421(5) Uani 1 1 d .
H13 H 0.4347 -0.2010 0.1188 0.051 Uiso 1 1 calc R
C14 C 0.35470(12) -0.16056(18) 0.13726(9) 0.0472(6) Uani 1 1 d .
H14 H 0.3518 -0.2144 0.1632 0.057 Uiso 1 1 calc R
C15 C 0.30985(12) -0.09104(19) 0.12574(10) 0.0507(6) Uani 1 1 d .
H15 H 0.2755 -0.0974 0.1431 0.061 Uiso 1 1 calc R
C16 C 0.31455(10) -0.01148(17) 0.08874(9) 0.0407(5) Uani 1 1 d .
H16 H 0.2833 0.0366 0.0814 0.049 Uiso 1 1 calc R
C17 C 0.40721(12) 0.0480(2) 0.30007(12) 0.0654(8) Uani 1 1 d .
H17A H 0.4006 -0.0054 0.2709 0.098 Uiso 1 1 calc R
H17B H 0.3742 0.0489 0.3216 0.098 Uiso 1 1 calc R
H17C H 0.4447 0.0357 0.3268 0.098 Uiso 1 1 calc R
C18 C 0.42379(12) 0.2704(3) 0.32101(11) 0.0679(9) Uani 1 1 d .
H18A H 0.3895 0.2725 0.3409 0.102 Uiso 1 1 calc R
H18B H 0.4286 0.3359 0.3034 0.102 Uiso 1 1 calc R
H18C H 0.4598 0.2542 0.3490 0.102 Uiso 1 1 calc R
C19 C 0.47737(9) 0.16834(16) 0.22551(8) 0.0329(5) Uani 1 1 d .
C20 C 0.48102(10) 0.09194(18) 0.18544(9) 0.0400(5) Uani 1 1 d .
H20 H 0.4511 0.0415 0.1794 0.048 Uiso 1 1 calc R
C21 C 0.52700(11) 0.0879(2) 0.15435(10) 0.0474(6) Uani 1 1 d .
H21 H 0.5285 0.0349 0.1275 0.057 Uiso 1 1 calc R
C22 C 0.57078(10) 0.1608(2) 0.16225(10) 0.0467(6) Uani 1 1 d .
H22 H 0.6021 0.1586 0.1406 0.056 Uiso 1 1 calc R
C23 C 0.56873(10) 0.23656(18) 0.20158(10) 0.0417(5) Uani 1 1 d .
H23 H 0.5989 0.2866 0.2072 0.050 Uiso 1 1 calc R
C24 C 0.52288(9) 0.24027(17) 0.23306(9) 0.0369(5) Uani 1 1 d .
H24 H 0.5223 0.2928 0.2604 0.044 Uiso 1 1 calc R
C25 C 0.26019(12) 0.2940(2) 0.26887(11) 0.0569(7) Uani 1 1 d .
H25A H 0.2743 0.3600 0.2587 0.085 Uiso 1 1 calc R
H25B H 0.2799 0.2760 0.3081 0.085 Uiso 1 1 calc R
H25C H 0.2170 0.2965 0.2673 0.085 Uiso 1 1 calc R
C26 C 0.25043(11) 0.0744(2) 0.23852(11) 0.0512(6) Uani 1 1 d .
H26A H 0.2590 0.0222 0.2118 0.077 Uiso 1 1 calc R
H26B H 0.2073 0.0781 0.2374 0.077 Uiso 1 1 calc R
H26C H 0.2705 0.0579 0.2779 0.077 Uiso 1 1 calc R
C27 C 0.23541(9) 0.22972(16) 0.14274(9) 0.0332(5) Uani 1 1 d .
C28 C 0.19341(9) 0.16506(19) 0.11136(10) 0.0420(5) Uani 1 1 d .
H28 H 0.1850 0.1028 0.1280 0.050 Uiso 1 1 calc R
C29 C 0.16378(11) 0.1898(2) 0.05656(11) 0.0591(8) Uani 1 1 d .
H29 H 0.1353 0.1447 0.0361 0.071 Uiso 1 1 calc R
C30 C 0.17529(14) 0.2791(3) 0.03156(12) 0.0723(10) Uani 1 1 d .
H30 H 0.1549 0.2958 -0.0061 0.087 Uiso 1 1 calc R
C31 C 0.21638(15) 0.3441(2) 0.06117(12) 0.0677(8) Uani 1 1 d .
H31 H 0.2247 0.4058 0.0438 0.081 Uiso 1 1 calc R
C32 C 0.24585(11) 0.32034(18) 0.11624(10) 0.0486(6) Uani 1 1 d .
H32 H 0.2738 0.3666 0.1365 0.058 Uiso 1 1 calc R
C101 C 0.10393(11) 0.8971(2) 0.21449(11) 0.0669(9) Uani 1 1 d .
H10D H 0.1122 0.9488 0.2445 0.100 Uiso 1 1 calc R
H10E H 0.0687 0.9162 0.1863 0.100 Uiso 1 1 calc R
H10F H 0.1382 0.8906 0.1949 0.100 Uiso 1 1 calc R
C102 C 0.07438(13) 0.6762(3) 0.19095(12) 0.0840(11) Uani 1 1 d .
H10G H 0.0669 0.6118 0.2085 0.126 Uiso 1 1 calc R
H10H H 0.1088 0.6698 0.1715 0.126 Uiso 1 1 calc R
H10I H 0.0392 0.6957 0.1627 0.126 Uiso 1 1 calc R
C103 C 0.02159(9) 0.78951(18) 0.28219(8) 0.0361(5) Uani 1 1 d .
C104 C -0.02652(10) 0.72300(19) 0.27337(10) 0.0427(5) Uani 1 1 d .
H104 H -0.0260 0.6675 0.2481 0.051 Uiso 1 1 calc R
C105 C -0.07510(10) 0.7361(2) 0.30069(11) 0.0488(6) Uani 1 1 d .
H105 H -0.1071 0.6895 0.2941 0.059 Uiso 1 1 calc R
C106 C -0.07703(11) 0.8159(2) 0.33711(11) 0.0527(7) Uani 1 1 d .
H106 H -0.1103 0.8247 0.3558 0.063 Uiso 1 1 calc R
C107 C -0.03042(11) 0.8835(2) 0.34645(10) 0.0513(6) Uani 1 1 d .
H107 H -0.0317 0.9394 0.3714 0.062 Uiso 1 1 calc R
C108 C 0.01821(10) 0.86979(19) 0.31940(9) 0.0418(5) Uani 1 1 d .
H108 H 0.0501 0.9165 0.3265 0.050 Uiso 1 1 calc R
C109 C 0.24514(10) 0.7672(2) 0.23601(10) 0.0465(6) Uani 1 1 d .
H10J H 0.2423 0.8403 0.2396 0.070 Uiso 1 1 calc R
H10K H 0.2213 0.7455 0.1992 0.070 Uiso 1 1 calc R
H10L H 0.2868 0.7481 0.2373 0.070 Uiso 1 1 calc R
C110 C 0.22331(13) 0.5673(2) 0.28645(13) 0.0657(8) Uani 1 1 d .
H11A H 0.2088 0.5313 0.3176 0.099 Uiso 1 1 calc R
H11B H 0.2652 0.5500 0.2871 0.099 Uiso 1 1 calc R
H11C H 0.1995 0.5479 0.2491 0.099 Uiso 1 1 calc R
C111 C 0.26798(9) 0.73999(15) 0.36610(9) 0.0313(4) Uani 1 1 d .
C112 C 0.26638(10) 0.68776(18) 0.41759(10) 0.0438(5) Uani 1 1 d .
H112 H 0.2393 0.6335 0.4173 0.053 Uiso 1 1 calc R
C113 C 0.30356(12) 0.7136(2) 0.46903(11) 0.0572(7) Uani 1 1 d .
H113 H 0.3012 0.6778 0.5035 0.069 Uiso 1 1 calc R
C114 C 0.34364(12) 0.7906(2) 0.47017(11) 0.0571(7) Uani 1 1 d .
H114 H 0.3695 0.8074 0.5053 0.069 Uiso 1 1 calc R
C115 C 0.34641(11) 0.84336(19) 0.42038(11) 0.0495(6) Uani 1 1 d .
H115 H 0.3742 0.8966 0.4210 0.059 Uiso 1 1 calc R
C116 C 0.30873(9) 0.81899(16) 0.36942(10) 0.0366(5) Uani 1 1 d .
H116 H 0.3106 0.8571 0.3356 0.044 Uiso 1 1 calc R
C117 C 0.19258(12) 0.8573(2) 0.55495(10) 0.0530(6) Uani 1 1 d .
H17D H 0.2265 0.8353 0.5378 0.080 Uiso 1 1 calc R
H17E H 0.1858 0.8090 0.5846 0.080 Uiso 1 1 calc R
H17F H 0.2011 0.9236 0.5727 0.080 Uiso 1 1 calc R
C118 C 0.06117(12) 0.9074(2) 0.53191(10) 0.0551(7) Uani 1 1 d .
H18D H 0.0250 0.9122 0.5024 0.083 Uiso 1 1 calc R
H18E H 0.0704 0.9734 0.5498 0.083 Uiso 1 1 calc R
H18F H 0.0549 0.8588 0.5616 0.083 Uiso 1 1 calc R
C119 C 0.13758(9) 0.96426(15) 0.44380(8) 0.0308(4) Uani 1 1 d .
C120 C 0.09672(10) 1.04051(16) 0.42509(9) 0.0366(5) Uani 1 1 d .
H120 H 0.0613 1.0446 0.4409 0.044 Uiso 1 1 calc R
C121 C 0.10634(11) 1.11052(18) 0.38401(9) 0.0440(5) Uani 1 1 d .
H121 H 0.0777 1.1616 0.3720 0.053 Uiso 1 1 calc R
C122 C 0.15745(12) 1.10584(19) 0.36069(10) 0.0503(6) Uani 1 1 d .
H122 H 0.1642 1.1535 0.3325 0.060 Uiso 1 1 calc R
C123 C 0.19874(12) 1.0316(2) 0.37848(10) 0.0542(7) Uani 1 1 d .
H123 H 0.2342 1.0284 0.3626 0.065 Uiso 1 1 calc R
C124 C 0.18879(10) 0.96158(18) 0.41939(9) 0.0413(5) Uani 1 1 d .
H124 H 0.2176 0.9106 0.4310 0.050 Uiso 1 1 calc R
C125 C 0.12689(15) 0.6007(2) 0.55365(10) 0.0637(8) Uani 1 1 d .
H25D H 0.1243 0.6501 0.5841 0.096 Uiso 1 1 calc R
H25E H 0.1687 0.5918 0.5500 0.096 Uiso 1 1 calc R
H25F H 0.1106 0.5363 0.5638 0.096 Uiso 1 1 calc R
C126 C 0.00326(13) 0.6565(2) 0.49112(15) 0.0717(9) Uani 1 1 d .
H26D H -0.0203 0.6804 0.4546 0.108 Uiso 1 1 calc R
H26E H -0.0005 0.7041 0.5221 0.108 Uiso 1 1 calc R
H26F H -0.0113 0.5904 0.5006 0.108 Uiso 1 1 calc R
C127 C 0.08893(9) 0.55082(16) 0.42549(9) 0.0356(5) Uani 1 1 d .
C128 C 0.04686(11) 0.5495(2) 0.37419(10) 0.0536(6) Uani 1 1 d .
H128 H 0.0144 0.5952 0.3695 0.064 Uiso 1 1 calc R
C129 C 0.05187(14) 0.4826(3) 0.33010(11) 0.0689(9) Uani 1 1 d .
H129 H 0.0229 0.4832 0.2956 0.083 Uiso 1 1 calc R
C130 C 0.09813(15) 0.4156(2) 0.33578(12) 0.0655(8) Uani 1 1 d .
H130 H 0.1012 0.3697 0.3055 0.079 Uiso 1 1 calc R
C141 C 0.13999(13) 0.4152(2) 0.38559(12) 0.0604(7) Uani 1 1 d .
H141 H 0.1720 0.3686 0.3899 0.072 Uiso 1 1 calc R
C142 C 0.13585(11) 0.48233(18) 0.42951(10) 0.0451(6) Uani 1 1 d .
H142 H 0.1657 0.4819 0.4634 0.054 Uiso 1 1 calc R

loop_
_atom_site_aniso_label
_atom_site_aniso_U_11
_atom_site_aniso_U_22
_atom_site_aniso_U_33
_atom_site_aniso_U_23
_atom_site_aniso_U_13
_atom_site_aniso_U_12
Mn1 0.04127(19) 0.03920(19) 0.02553(15) 0.00241(13) 0.01011(13) -0.00368(15)
Mn2 0.03991(18) 0.0495(2) 0.02213(14) 0.00143(14) 0.01085(13) -0.00089(16)
Si1 0.0682(5) 0.0381(4) 0.0439(4) 0.0153(3) 0.0207(3) -0.0062(3)
Si2 0.0479(4) 0.0352(3) 0.0239(3) 0.0045(2) 0.0124(2) 0.0081(3)
Si3 0.0331(3) 0.0539(4) 0.0231(3) 0.0007(2) 0.0058(2) -0.0022(3)
Si4 0.0320(3) 0.0334(3) 0.0300(3) -0.0039(2) 0.0122(2) 0.0017(2)
Si11 0.0324(3) 0.0723(5) 0.0199(2) -0.0030(3) 0.0070(2) -0.0076(3)
Si12 0.0347(3) 0.0314(3) 0.0345(3) -0.0023(2) 0.0153(2) -0.0013(3)
Si13 0.0401(3) 0.0372(3) 0.0203(2) 0.0012(2) 0.0071(2) 0.0040(3)
Si14 0.0426(3) 0.0386(3) 0.0318(3) 0.0106(2) 0.0150(3) -0.0006(3)
N1 0.0367(9) 0.0315(9) 0.0279(8) 0.0090(7) 0.0110(7) 0.0028(8)
N2 0.0303(9) 0.0315(9) 0.0250(7) -0.0009(7) 0.0073(6) -0.0012(7)
N11 0.0304(9) 0.0424(10) 0.0229(7) -0.0012(7) 0.0094(7) -0.0051(8)
N12 0.0306(9) 0.0356(9) 0.0218(7) 0.0039(7) 0.0075(6) -0.0001(7)
C1 0.103(3) 0.086(3) 0.130(3) 0.005(2) 0.075(3) -0.036(2)
C2 0.167(4) 0.0441(16) 0.0398(14) 0.0173(12) 0.0036(18) 0.003(2)
C3 0.0504(14) 0.0292(12) 0.0470(13) 0.0113(10) 0.0002(11) -0.0107(11)
C4 0.0659(17) 0.0348(14) 0.0601(16) 0.0022(12) -0.0194(13) -0.0025(13)
C5 0.076(2) 0.0354(15) 0.088(2) -0.0156(14) -0.0189(17) 0.0026(14)
C6 0.091(2) 0.0450(16) 0.0648(18) -0.0187(14) -0.0069(16) -0.0170(16)
C7 0.080(2) 0.0485(17) 0.0581(16) 0.0005(13) -0.0226(15) -0.0154(16)
C8 0.0507(15) 0.0398(14) 0.0593(15) 0.0084(12) -0.0077(12) -0.0090(12)
C9 0.087(2) 0.0542(17) 0.0436(14) 0.0050(12) -0.0171(14) -0.0017(15)
C10 0.112(3) 0.0592(18) 0.0626(17) 0.0215(14) 0.0627(18) 0.0284(17)
C11 0.0373(11) 0.0298(11) 0.0219(8) -0.0043(8) 0.0066(8) -0.0003(9)
C12 0.0331(11) 0.0365(12) 0.0345(10) 0.0009(9) 0.0039(9) -0.0021(9)
C13 0.0475(13) 0.0349(13) 0.0400(12) 0.0028(10) -0.0029(10) 0.0021(11)
C14 0.0744(18) 0.0344(13) 0.0346(11) 0.0032(10) 0.0145(11) -0.0104(12)
C15 0.0681(17) 0.0458(15) 0.0473(13) -0.0022(11) 0.0352(12) -0.0059(13)
C16 0.0491(13) 0.0373(13) 0.0405(11) -0.0027(10) 0.0215(10) 0.0068(11)
C17 0.0497(15) 0.090(2) 0.0588(16) 0.0415(16) 0.0167(13) 0.0111(15)
C18 0.0493(15) 0.116(3) 0.0400(13) -0.0354(15) 0.0113(12) -0.0166(16)
C19 0.0288(10) 0.0425(12) 0.0255(9) 0.0045(9) -0.0004(8) 0.0016(9)
C20 0.0370(12) 0.0489(14) 0.0350(11) -0.0013(10) 0.0086(9) -0.0060(10)
C21 0.0465(14) 0.0567(16) 0.0421(12) -0.0083(11) 0.0162(11) -0.0005(12)
C22 0.0358(12) 0.0613(16) 0.0464(13) 0.0060(12) 0.0170(10) 0.0024(12)
C23 0.0306(11) 0.0461(14) 0.0485(13) 0.0083(11) 0.0073(10) -0.0033(10)
C24 0.0322(11) 0.0424(13) 0.0343(10) 0.0000(9) 0.0009(9) 0.0016(10)
C25 0.0546(15) 0.0640(17) 0.0540(15) -0.0244(13) 0.0145(12) 0.0125(13)
C26 0.0516(15) 0.0559(16) 0.0524(14) 0.0113(12) 0.0264(12) -0.0056(12)
C27 0.0298(10) 0.0345(12) 0.0366(10) -0.0036(9) 0.0094(8) 0.0087(9)
C28 0.0330(12) 0.0465(14) 0.0472(12) -0.0116(11) 0.0092(10) 0.0069(10)
C29 0.0427(14) 0.077(2) 0.0520(15) -0.0244(15) -0.0064(12) 0.0201(14)
C30 0.076(2) 0.092(2) 0.0425(14) -0.0014(16) -0.0064(14) 0.0470(19)
C31 0.088(2) 0.0589(18) 0.0561(16) 0.0176(14) 0.0114(16) 0.0270(17)
C32 0.0543(15) 0.0407(14) 0.0501(14) 0.0062(11) 0.0071(11) 0.0079(12)
C101 0.0440(15) 0.108(3) 0.0515(15) 0.0400(16) 0.0167(12) 0.0059(15)
C102 0.0529(17) 0.153(3) 0.0478(15) -0.0558(19) 0.0131(13) -0.0172(19)
C103 0.0297(10) 0.0551(14) 0.0224(9) 0.0063(9) 0.0017(8) -0.0045(10)
C104 0.0339(12) 0.0543(15) 0.0391(11) 0.0003(10) 0.0047(9) -0.0043(11)
C105 0.0309(12) 0.0639(17) 0.0512(14) 0.0145(12) 0.0064(10) -0.0093(11)
C106 0.0372(13) 0.0747(19) 0.0499(14) 0.0142(13) 0.0179(11) 0.0069(13)
C107 0.0526(15) 0.0630(17) 0.0419(13) -0.0020(12) 0.0179(11) 0.0062(13)
C108 0.0393(12) 0.0550(15) 0.0322(10) 0.0014(10) 0.0097(9) -0.0076(11)
C109 0.0426(13) 0.0621(16) 0.0399(12) 0.0008(11) 0.0211(10) -0.0013(12)
C110 0.075(2) 0.0419(15) 0.085(2) -0.0159(14) 0.0260(16) -0.0013(14)
C111 0.0277(10) 0.0299(11) 0.0384(10) 0.0031(8) 0.0115(8) 0.0095(9)
C112 0.0422(13) 0.0411(14) 0.0485(13) 0.0131(10) 0.0089(10) 0.0080(11)
C113 0.0647(17) 0.0625(18) 0.0422(13) 0.0159(12) 0.0037(12) 0.0236(15)
C114 0.0546(16) 0.0583(17) 0.0514(15) -0.0102(13) -0.0092(12) 0.0176(14)
C115 0.0396(13) 0.0400(14) 0.0670(16) -0.0123(12) 0.0045(12) 0.0070(11)
C116 0.0335(11) 0.0301(11) 0.0479(12) -0.0006(9) 0.0120(9) 0.0073(9)
C117 0.0645(17) 0.0538(16) 0.0343(12) 0.0019(11) -0.0084(11) -0.0034(13)
C118 0.0780(19) 0.0566(16) 0.0387(12) 0.0054(11) 0.0318(12) 0.0138(14)
C119 0.0370(11) 0.0329(11) 0.0219(9) -0.0049(8) 0.0035(8) -0.0015(9)
C120 0.0357(12) 0.0391(13) 0.0343(10) 0.0002(9) 0.0044(9) -0.0006(10)
C121 0.0518(14) 0.0383(13) 0.0395(12) 0.0055(10) 0.0019(10) 0.0023(11)
C122 0.0692(17) 0.0458(15) 0.0383(12) 0.0092(11) 0.0161(12) -0.0059(13)
C123 0.0568(16) 0.0649(18) 0.0478(14) 0.0091(12) 0.0280(12) 0.0040(14)
C124 0.0469(13) 0.0436(13) 0.0367(11) 0.0020(10) 0.0164(10) 0.0079(11)
C125 0.113(2) 0.0477(16) 0.0289(11) 0.0113(11) 0.0076(13) 0.0025(16)
C126 0.0613(18) 0.0614(19) 0.106(2) 0.0070(17) 0.0520(17) -0.0093(15)
C127 0.0373(12) 0.0366(12) 0.0330(10) 0.0076(9) 0.0064(9) -0.0116(10)
C128 0.0451(14) 0.0691(18) 0.0438(13) 0.0045(12) 0.0003(11) -0.0055(13)
C129 0.0630(19) 0.097(2) 0.0427(14) -0.0097(15) -0.0021(13) -0.0315(18)
C130 0.082(2) 0.0586(18) 0.0578(17) -0.0218(14) 0.0169(15) -0.0297(17)
C141 0.0749(19) 0.0455(16) 0.0606(17) -0.0113(13) 0.0121(15) -0.0022(14)
C142 0.0504(14) 0.0424(14) 0.0400(12) -0.0005(10) 0.0012(11) -0.0038(11)

loop_
_atom_type_symbol
_atom_type_description
_atom_type_scat_dispersion_real
_atom_type_scat_dispersion_imag
_atom_type_scat_source
C C 0.0033 0.0016 'International Tables Vol C Tables 4.2.6.8 and 6.1.1.4'
N N 0.0061 0.0033 'International Tables Vol C Tables 4.2.6.8 and 6.1.1.4'
H H 0.0000 0.0000 'International Tables Vol C Tables 4.2.6.8 and 6.1.1.4'
Si Si 0.0817 0.0704 'International Tables Vol C Tables 4.2.6.8 and 6.1.1.4'
Mn Mn 0.3368 0.7283 'International Tables Vol C Tables 4.2.6.8 and 6.1.1.4'

loop_
_geom_angle_atom_site_label_1
_geom_angle_atom_site_label_2
_geom_angle_atom_site_label_3
_geom_angle
N1 Mn1 N2 172.66(7)
N12 Mn2 N11 173.56(7)
N1 Si1 C2 113.06(12)
N1 Si1 C1 112.82(13)
C2 Si1 C1 108.95(18)
N1 Si1 C3 105.01(9)
C2 Si1 C3 109.10(13)
C1 Si1 C3 107.65(15)
N1 Si2 C10 113.31(12)
N1 Si2 C9 112.39(11)
C10 Si2 C9 108.43(15)
N1 Si2 C11 108.18(8)
C10 Si2 C11 107.40(11)
C9 Si2 C11 106.81(11)
N2 Si3 C18 113.56(12)
N2 Si3 C17 113.29(11)
C18 Si3 C17 107.40(15)
N2 Si3 C19 105.53(8)
C18 Si3 C19 109.17(11)
C17 Si3 C19 107.69(11)
N2 Si4 C25 113.72(10)
N2 Si4 C26 112.73(10)
C25 Si4 C26 107.50(12)
N2 Si4 C27 106.23(8)
C25 Si4 C27 108.51(11)
C26 Si4 C27 107.96(11)
N11 Si11 C102 113.09(13)
N11 Si11 C101 112.38(11)
C102 Si11 C101 109.23(16)
N11 Si11 C103 105.96(8)
C102 Si11 C103 108.41(11)
C101 Si11 C103 107.51(12)
N11 Si12 C110 113.24(11)
N11 Si12 C109 113.62(10)
C110 Si12 C109 106.41(12)
N11 Si12 C111 107.91(8)
C110 Si12 C111 107.77(12)
C109 Si12 C111 107.62(10)
N12 Si13 C118 112.95(11)
N12 Si13 C117 112.49(10)
C118 Si13 C117 108.10(12)
N12 Si13 C119 107.11(8)
C118 Si13 C119 107.82(10)
C117 Si13 C119 108.17(11)
N12 Si14 C125 113.40(11)
N12 Si14 C126 112.43(11)
C125 Si14 C126 108.28(15)
N12 Si14 C127 105.43(8)
C125 Si14 C127 109.04(11)
C126 Si14 C127 108.07(13)
Si2 N1 Si1 125.35(10)
Si2 N1 Mn1 119.03(9)
Si1 N1 Mn1 115.47(9)
Si3 N2 Si4 128.08(9)
Si3 N2 Mn1 115.81(9)
Si4 N2 Mn1 116.01(8)
Si11 N11 Si12 126.82(9)
Si11 N11 Mn2 113.35(9)
Si12 N11 Mn2 119.83(9)
Si13 N12 Si14 127.61(9)
Si13 N12 Mn2 119.10(9)
Si14 N12 Mn2 113.27(9)
C8 C3 C4 116.2(2)
C8 C3 Si1 119.44(19)
C4 C3 Si1 124.15(18)
C5 C4 C3 122.0(2)
C6 C5 C4 119.8(3)
C5 C6 C7 119.4(3)
C8 C7 C6 120.2(3)
C7 C8 C3 122.4(3)
C12 C11 C16 116.78(19)
C12 C11 Si2 122.79(15)
C16 C11 Si2 120.43(16)
C13 C12 C11 121.7(2)
C14 C13 C12 119.9(2)
C15 C14 C13 119.9(2)
C14 C15 C16 120.0(2)
C15 C16 C11 121.7(2)
C20 C19 C24 116.74(19)
C20 C19 Si3 119.11(16)
C24 C19 Si3 124.10(16)
C21 C20 C19 121.8(2)
C22 C21 C20 120.0(2)
C23 C22 C21 119.7(2)
C22 C23 C24 120.3(2)
C23 C24 C19 121.4(2)
C28 C27 C32 116.9(2)
C28 C27 Si4 122.80(17)
C32 C27 Si4 120.30(17)
C29 C28 C27 121.3(2)
C30 C29 C28 120.4(3)
C31 C30 C29 119.7(3)
C30 C31 C32 120.2(3)
C31 C32 C27 121.4(3)
C108 C103 C104 116.7(2)
C108 C103 Si11 119.47(16)
C104 C103 Si11 123.83(18)
C105 C104 C103 121.6(2)
C106 C105 C104 120.3(2)
C105 C106 C107 119.6(2)
C106 C107 C108 119.9(2)
C107 C108 C103 121.9(2)
C116 C111 C112 116.4(2)
C116 C111 Si12 122.70(16)
C112 C111 Si12 120.84(17)
C113 C112 C111 121.5(2)
C114 C113 C112 120.2(2)
C113 C114 C115 119.8(2)
C114 C115 C116 120.0(2)
C115 C116 C111 122.0(2)
C124 C119 C120 116.88(19)
C124 C119 Si13 120.16(16)
C120 C119 Si13 122.93(15)
C121 C120 C119 121.8(2)
C122 C121 C120 119.9(2)
C121 C122 C123 119.6(2)
C122 C123 C124 120.3(2)
C123 C124 C119 121.5(2)
C142 C127 C128 116.7(2)
C142 C127 Si14 122.73(16)
C128 C127 Si14 120.49(19)
C129 C128 C127 121.0(3)
C130 C129 C128 120.7(3)
C129 C130 C141 119.5(3)
C130 C141 C142 120.3(3)
C141 C142 C127 121.7(2)

loop_
_geom_bond_atom_site_label_1
_geom_bond_atom_site_label_2
_geom_bond_distance
Mn1 N1 1.9678(16)
Mn1 N2 1.9759(15)
Mn2 N12 1.9637(15)
Mn2 N11 1.9654(15)
Mn1 C3 3.046(2)
Mn1 C11 3.279(2)
Mn1 C19 3.068(2)
Si1 N1 1.7048(17)
Si1 C2 1.862(3)
Si1 C1 1.868(3)
Si1 C3 1.888(3)
Si2 N1 1.7015(18)
Si2 C10 1.863(2)
Si2 C9 1.870(3)
Si2 C11 1.885(2)
Si3 N2 1.7023(17)
Si3 C18 1.867(3)
Si3 C17 1.870(3)
Si3 C19 1.887(2)
Si4 N2 1.7039(16)
Si4 C25 1.864(2)
Si4 C26 1.865(2)
Si4 C27 1.880(2)
Si11 N11 1.7034(17)
Si11 C102 1.862(3)
Si11 C101 1.870(3)
Si11 C103 1.887(2)
Si12 N11 1.7082(17)
Si12 C110 1.862(3)
Si12 C109 1.872(2)
Si12 C111 1.881(2)
Si13 N12 1.7017(18)
Si13 C118 1.867(2)
Si13 C117 1.869(2)
Si13 C119 1.885(2)
Si14 N12 1.7060(17)
Si14 C125 1.864(2)
Si14 C126 1.874(3)
Si14 C127 1.885(2)
C3 C8 1.390(3)
C3 C4 1.393(3)
C4 C5 1.384(4)
C5 C6 1.378(4)
C6 C7 1.378(4)
C7 C8 1.370(4)
C11 C12 1.392(3)
C11 C16 1.395(3)
C12 C13 1.388(3)
C13 C14 1.375(3)
C14 C15 1.370(4)
C15 C16 1.386(3)
C19 C20 1.398(3)
C19 C24 1.400(3)
C20 C21 1.383(3)
C21 C22 1.381(3)
C22 C23 1.374(3)
C23 C24 1.386(3)
C27 C28 1.396(3)
C27 C32 1.397(3)
C28 C29 1.383(3)
C29 C30 1.371(4)
C30 C31 1.370(4)
C31 C32 1.384(4)
C103 C108 1.391(3)
C103 C104 1.396(3)
C104 C105 1.388(3)
C105 C106 1.369(4)
C106 C107 1.380(4)
C107 C108 1.386(3)
C111 C116 1.396(3)
C111 C112 1.401(3)
C112 C113 1.390(3)
C113 C114 1.370(4)
C114 C115 1.376(4)
C115 C116 1.382(3)
C119 C124 1.392(3)
C119 C120 1.395(3)
C120 C121 1.387(3)
C121 C122 1.376(3)
C122 C123 1.377(4)
C123 C124 1.386(3)
C127 C142 1.396(3)
C127 C128 1.400(3)
C128 C129 1.386(4)
C129 C130 1.370(4)
C130 C141 1.372(4)
C141 C142 1.381(3)
